data_4508119
loop_
_publ_author_name
'Wang, Fang'
'Jing, Xuemin'
'Zheng, Bing'
'Li, Guanghua'
'Zeng, Guang'
'Huo, Qisheng'
'Liu, Yunling'

_publ_section_title
;
 Four Cd-Based Metal--Organic Frameworks with Structural Varieties Derived
 from the Replacement of Organic Linkers
;
_journal_issue 8
_journal_name_full 'Crystal Growth &amp; Design'
_journal_page_first 3522
_journal_paper_doi 10.1021/cg400486q
_journal_volume 13
_journal_year 2013
_chemical_formula_moiety 'C23 H16 Cd N3 O4.50'
_chemical_formula_sum 'C23 H16 Cd N3 O4.5'
_chemical_formula_weight 518.79
_chemical_name_systematic
; 
 ? 
;
_space_group_IT_number 12
_symmetry_cell_setting monoclinic
_symmetry_space_group_name_Hall '-C 2y'
_symmetry_space_group_name_H-M 'C 1 2/m 1'
_atom_sites_solution_hydrogens geom
_atom_sites_solution_primary direct
_atom_sites_solution_secondary difmap
_audit_creation_method SHELXL-97
_cell_angle_alpha 90.00
_cell_angle_beta 105.86(3)
_cell_angle_gamma 90.00
_cell_formula_units_Z 4
_cell_length_a 20.827(4)
_cell_length_b 10.148(2)
_cell_length_c 11.790(2)
_cell_measurement_temperature 293(2)
_cell_volume 2397.0(9)
_computing_cell_refinement Process-auto
_computing_data_collection Process-auto
_computing_data_reduction Process-auto
_computing_structure_refinement 'SHELXL-97 (Sheldrick, 1997)'
_computing_structure_solution 'SHELXS-97 (Sheldrick, 1990)'
_diffrn_ambient_temperature 293(2)
_diffrn_detector_area_resol_mean 10.0
_diffrn_measured_fraction_theta_full 0.998
_diffrn_measured_fraction_theta_max 0.998
_diffrn_measurement_device_type 'Rigaku RAXIS-RAPID'
_diffrn_measurement_method omega-scan
_diffrn_radiation_monochromator graphite
_diffrn_radiation_source 'fine-focus sealed tube'
_diffrn_radiation_type MoK\a
_diffrn_radiation_wavelength 0.71073
_diffrn_reflns_av_R_equivalents 0.0577
_diffrn_reflns_av_sigmaI/netI 0.0438
_diffrn_reflns_limit_h_max 24
_diffrn_reflns_limit_h_min -24
_diffrn_reflns_limit_k_max 11
_diffrn_reflns_limit_k_min -12
_diffrn_reflns_limit_l_max 14
_diffrn_reflns_limit_l_min -13
_diffrn_reflns_number 9472
_diffrn_reflns_theta_full 24.99
_diffrn_reflns_theta_max 24.99
_diffrn_reflns_theta_min 3.05
_diffrn_standards_decay_% 0
_diffrn_standards_interval_count 0
_diffrn_standards_interval_time 0
_diffrn_standards_number 0
_exptl_absorpt_coefficient_mu 0.944
_exptl_absorpt_correction_type none
_exptl_crystal_colour 'light yellow'
_exptl_crystal_density_diffrn 1.438
_exptl_crystal_density_meas ?
_exptl_crystal_density_method 'not measured'
_exptl_crystal_description block
_exptl_crystal_F_000 1036
_exptl_crystal_size_max 0.27
_exptl_crystal_size_mid 0.26
_exptl_crystal_size_min 0.24
_refine_diff_density_max 1.169
_refine_diff_density_min -0.889
_refine_diff_density_rms 0.157
_refine_ls_extinction_method none
_refine_ls_goodness_of_fit_ref 1.144
_refine_ls_hydrogen_treatment constr
_refine_ls_matrix_type full
_refine_ls_number_parameters 209
_refine_ls_number_reflns 2230
_refine_ls_number_restraints 48
_refine_ls_restrained_S_all 1.132
_refine_ls_R_factor_all 0.0637
_refine_ls_R_factor_gt 0.0569
_refine_ls_shift/su_max 0.000
_refine_ls_shift/su_mean 0.000
_refine_ls_structure_factor_coef Fsqd
_refine_ls_weighting_details 'calc w=1/[\s^2^(Fo^2^)+(0.0915P)^2^+14.1173P] where P=(Fo^2^+2Fc^2^)/3'
_refine_ls_weighting_scheme calc
_refine_ls_wR_factor_gt 0.1579
_refine_ls_wR_factor_ref 0.1615
_reflns_number_gt 1996
_reflns_number_total 2230
_reflns_threshold_expression >2sigma(I)
_cod_data_source_file cg400486q_si_001.cif
_cod_data_source_block compound4
_cod_depositor_comments
;
The following automatic conversions were performed:

'_chemical_melting_point' value 'not measured' was changed to '?' -
the value is undefined or not given.

Automatic conversion script
Id: cif_fix_values 1891 2012-01-12 08:04:46Z andrius 

The following automatic conversions were performed:

'_exptl_crystal_density_meas' value 'none' was changed to '?' - the
value is perceived as not measured.

Automatic conversion script
Id: cif_fix_values 3008 2015-01-20 13:52:24Z robertas 
;
_cod_original_cell_volume 2397.1(8)
_cod_original_sg_symbol_H-M C2/m
_cod_original_formula_sum 'C23 H16 Cd N3 O4.50'
_cod_database_code 4508119

loop_
_symmetry_equiv_pos_as_xyz
'x, y, z'
'-x, y, -z'
'x+1/2, y+1/2, z'
'-x+1/2, y+1/2, -z'
'-x, -y, -z'
'x, -y, z'
'-x+1/2, -y+1/2, -z'
'x+1/2, -y+1/2, z'

loop_
_atom_site_label
_atom_site_type_symbol
_atom_site_fract_x
_atom_site_fract_y
_atom_site_fract_z
_atom_site_U_iso_or_equiv
_atom_site_adp_type
_atom_site_occupancy
_atom_site_symmetry_multiplicity
_atom_site_calc_flag
_atom_site_refinement_flags
_atom_site_disorder_assembly
_atom_site_disorder_group
Cd1 Cd 0.35663(3) 0.5000 0.17446(5) 0.0275(3) Uani 1 2 d S . .
O1 O 0.4424(2) 0.6498(4) 0.1953(5) 0.0489(13) Uani 1 1 d . . .
O2 O 0.3465(2) 0.7500(5) 0.1754(5) 0.0569(15) Uani 1 1 d . . .
N1 N 0.7402(4) 1.0000 0.1304(7) 0.0386(18) Uani 1 2 d S . .
C1 C 0.7037(13) 0.899(2) 0.114(2) 0.051(6) Uani 0.65 1 d P A 1
C1' C 0.714(2) 0.880(5) 0.161(5) 0.064(17) Uani 0.35 1 d P . 2
C2 C 0.6394(5) 0.8879(10) 0.1231(12) 0.035(2) Uani 0.65 1 d P A 1
C2' C 0.6475(13) 0.886(2) 0.182(2) 0.043(7) Uani 0.35 1 d PU . 2
C3 C 0.6086(4) 1.0000 0.1481(8) 0.0336(19) Uani 1 2 d S . 2
C4 C 0.5392(4) 1.0000 0.1610(8) 0.0332(19) Uani 1 2 d S . 2
C5 C 0.5067(3) 0.8818(6) 0.1687(6) 0.0362(14) Uani 1 1 d . . 2
H5 H 0.5287 0.8022 0.1674 0.100 Uiso 1 1 calc . B 2
C6 C 0.4412(3) 0.8819(6) 0.1784(6) 0.0324(13) Uani 1 1 d . . 2
C7 C 0.4094(4) 1.0000 0.1834(8) 0.0328(19) Uani 1 2 d S . 2
H7 H 0.3660 1.0000 0.1904 0.100 Uiso 1 2 calc S C 2
C8 C 0.4078(3) 0.7512(6) 0.1841(6) 0.0365(14) Uani 1 1 d . . 2
N2 N 0.3589(5) 0.5144(16) 0.3757(6) 0.045(3) Uani 0.50 1 d PG . 2
C9 C 0.4091(4) 0.4498(14) 0.4592(8) 0.062(5) Uani 0.50 1 d PG . 2
C10 C 0.4085(4) 0.4490(14) 0.5768(7) 0.066(5) Uani 0.50 1 d PG . 2
C11 C 0.3577(5) 0.5128(17) 0.6109(6) 0.045(3) Uani 0.50 1 d PG . 2
C12 C 0.3075(5) 0.5775(15) 0.5273(9) 0.086(6) Uani 0.50 1 d PGU . 2
C13 C 0.3081(5) 0.5783(15) 0.4097(8) 0.073(5) Uani 0.50 1 d PGU . 2
N3 N 0.3507(4) 0.5000 0.9719(7) 0.0392(18) Uani 1 2 d S . 2
C14 C 0.4070(5) 0.5000 0.9429(9) 0.053(3) Uani 1 2 d S . 2
H14 H 0.4463 0.5000 1.0038 0.100 Uiso 1 2 calc S D 2
C15 C 0.4126(5) 0.5000 0.8261(9) 0.052(3) Uani 1 2 d S . 2
H15 H 0.4540 0.5000 0.8104 0.100 Uiso 1 2 calc S E 2
C16 C 0.3552(5) 0.5000 0.7383(8) 0.043(2) Uani 1 2 d S . 2
C17 C 0.2949(7) 0.5000 0.7654(13) 0.076(4) Uani 1 2 d SU . 2
H17 H 0.2549 0.5000 0.7060 0.100 Uiso 1 2 calc S F 2
C18 C 0.2953(7) 0.5000 0.8821(12) 0.071(3) Uani 1 2 d SU . 2
H18 H 0.2544 0.5000 0.8998 0.100 Uiso 1 2 calc S G 2
O1W O 0.5000 1.0000 0.5000 0.058(11) Uani 0.25 4 d SPU . 2
O2W O 0.460(3) 1.0000 0.510(4) 0.038(11) Uani 0.13 2 d SPU . 2
O3W O 0.473(2) 1.099(4) 0.508(4) 0.053(10) Uani 0.13 1 d PU . 2

loop_
_atom_site_aniso_label
_atom_site_aniso_U_11
_atom_site_aniso_U_22
_atom_site_aniso_U_33
_atom_site_aniso_U_23
_atom_site_aniso_U_13
_atom_site_aniso_U_12
Cd1 0.0205(4) 0.0275(4) 0.0378(4) 0.000 0.0135(3) 0.000
O1 0.036(3) 0.028(2) 0.087(4) -0.003(2) 0.025(3) -0.006(2)
O2 0.030(2) 0.044(3) 0.104(5) -0.001(3) 0.028(3) -0.010(2)
N1 0.026(4) 0.038(5) 0.056(5) 0.000 0.018(4) 0.000
C1 0.029(9) 0.038(13) 0.090(15) -0.006(10) 0.023(10) 0.007(7)
C1' 0.012(15) 0.028(13) 0.16(5) 0.04(2) 0.03(2) 0.010(10)
C2 0.018(5) 0.030(5) 0.059(8) -0.010(5) 0.015(5) -0.002(4)
C2' 0.043(7) 0.043(7) 0.044(7) 0.0001(10) 0.012(2) 0.0001(10)
C3 0.019(4) 0.034(5) 0.049(5) 0.000 0.012(4) 0.000
C4 0.022(4) 0.030(4) 0.051(5) 0.000 0.015(4) 0.000
C5 0.027(3) 0.029(3) 0.056(4) -0.002(3) 0.017(3) 0.000(2)
C6 0.026(3) 0.032(3) 0.042(3) -0.002(3) 0.014(3) -0.003(2)
C7 0.017(4) 0.040(5) 0.043(5) 0.000 0.011(4) 0.000
C8 0.032(3) 0.033(3) 0.050(4) -0.003(3) 0.020(3) -0.007(3)
N2 0.053(5) 0.051(9) 0.036(5) 0.009(8) 0.021(4) 0.010(9)
C9 0.055(9) 0.094(14) 0.039(8) 0.004(7) 0.019(7) 0.016(8)
C10 0.054(9) 0.098(15) 0.050(8) 0.004(8) 0.022(7) 0.027(8)
C11 0.038(5) 0.057(10) 0.038(6) -0.006(10) 0.009(4) 0.017(11)
C12 0.086(6) 0.086(6) 0.085(6) 0.0000(10) 0.0235(19) 0.0003(10)
C13 0.073(5) 0.073(5) 0.073(5) -0.0002(10) 0.0202(16) 0.0004(10)
N3 0.028(4) 0.059(5) 0.033(4) 0.000 0.013(3) 0.000
C14 0.031(5) 0.087(8) 0.038(5) 0.000 0.005(4) 0.000
C15 0.038(5) 0.083(8) 0.039(6) 0.000 0.018(4) 0.000
C16 0.033(5) 0.069(7) 0.033(5) 0.000 0.018(4) 0.000
C17 0.076(4) 0.077(4) 0.075(4) 0.000 0.0208(14) 0.000
C18 0.070(4) 0.072(4) 0.071(4) 0.000 0.0200(14) 0.000
O1W 0.058(11) 0.058(11) 0.058(11) 0.000 0.016(3) 0.000
O2W 0.039(11) 0.039(11) 0.038(11) 0.000 0.010(3) 0.000
O3W 0.053(10) 0.053(10) 0.053(10) -0.0001(10) 0.014(3) 0.0000(10)

loop_
_atom_type_symbol
_atom_type_description
_atom_type_scat_dispersion_real
_atom_type_scat_dispersion_imag
_atom_type_scat_source
C C 0.0033 0.0016 'International Tables Vol C Tables 4.2.6.8 and 6.1.1.4'
H H 0.0000 0.0000 'International Tables Vol C Tables 4.2.6.8 and 6.1.1.4'
N N 0.0061 0.0033 'International Tables Vol C Tables 4.2.6.8 and 6.1.1.4'
O O 0.0106 0.0060 'International Tables Vol C Tables 4.2.6.8 and 6.1.1.4'
Cd Cd -0.8075 1.2024 'International Tables Vol C Tables 4.2.6.8 and 6.1.1.4'

loop_
_geom_angle_atom_site_label_1
_geom_angle_atom_site_label_2
_geom_angle_atom_site_label_3
_geom_angle
_geom_angle_site_symmetry_1
_geom_angle_site_symmetry_3
O1 Cd1 O1 82.5(2) . 6_565
O1 Cd1 N1 138.57(12) . 3_445
O1 Cd1 N1 138.57(12) 6_565 3_445
O1 Cd1 N3 86.12(19) . 1_554
O1 Cd1 N3 86.12(19) 6_565 1_554
N1 Cd1 N3 90.6(3) 3_445 1_554
O1 Cd1 N2 97.6(3) . 6_565
O1 Cd1 N2 92.9(4) 6_565 6_565
N1 Cd1 N2 87.6(3) 3_445 6_565
N3 Cd1 N2 176.0(4) 1_554 6_565
O1 Cd1 N2 92.9(4) . .
O1 Cd1 N2 97.6(3) 6_565 .
N1 Cd1 N2 87.6(3) 3_445 .
N3 Cd1 N2 176.0(4) 1_554 .
N2 Cd1 N2 7.1(8) 6_565 .
O1 Cd1 O2 53.53(15) . .
O1 Cd1 O2 135.97(15) 6_565 .
N1 Cd1 O2 85.34(10) 3_445 .
N3 Cd1 O2 91.32(13) 1_554 .
N2 Cd1 O2 92.1(4) 6_565 .
N2 Cd1 O2 85.0(4) . .
O1 Cd1 O2 135.97(15) . 6_565
O1 Cd1 O2 53.53(15) 6_565 6_565
N1 Cd1 O2 85.34(10) 3_445 6_565
N3 Cd1 O2 91.32(13) 1_554 6_565
N2 Cd1 O2 85.0(4) 6_565 6_565
N2 Cd1 O2 92.1(4) . 6_565
O2 Cd1 O2 170.3(2) . 6_565
O1 Cd1 C8 26.60(17) . .
O1 Cd1 C8 109.04(18) 6_565 .
N1 Cd1 C8 112.05(13) 3_445 .
N3 Cd1 C8 87.38(15) 1_554 .
N2 Cd1 C8 96.6(4) 6_565 .
N2 Cd1 C8 90.0(4) . .
O2 Cd1 C8 26.97(16) . .
O2 Cd1 C8 162.56(17) 6_565 .
O1 Cd1 C8 109.04(18) . 6_565
O1 Cd1 C8 26.60(17) 6_565 6_565
N1 Cd1 C8 112.05(13) 3_445 6_565
N3 Cd1 C8 87.38(15) 1_554 6_565
N2 Cd1 C8 90.0(4) 6_565 6_565
N2 Cd1 C8 96.6(4) . 6_565
O2 Cd1 C8 162.56(17) . 6_565
O2 Cd1 C8 26.97(16) 6_565 6_565
C8 Cd1 C8 135.6(3) . 6_565
C8 O1 Cd1 97.2(4) . .
C8 O2 Cd1 85.8(4) . .
C1 N1 C1 109(2) . 6_575
C1 N1 C1' 118.5(12) . 6_575
C1 N1 C1' 24(3) 6_575 6_575
C1 N1 C1' 24(3) . .
C1 N1 C1' 118.5(12) 6_575 .
C1' N1 C1' 118(4) 6_575 .
C1 N1 Cd1 125.4(11) . 3
C1 N1 Cd1 125.4(11) 6_575 3
C1' N1 Cd1 113.1(16) 6_575 3
C1' N1 Cd1 113.1(16) . 3
N1 C1 C2 128(2) . .
N1 C1' C2' 117(3) . .
C3 C2' C1' 119(2) . .
C2' C3 C2' 111(2) 6_575 .
C2' C3 C4 118.2(11) 6_575 .
C2' C3 C4 118.2(11) . .
C5 C4 C5 119.0(7) . 6_575
C5 C4 C3 120.5(4) . .
C5 C4 C3 120.5(4) 6_575 .
C4 C5 C6 120.4(6) . .
C4 C5 H5 119.8 . .
C6 C5 H5 119.8 . .
C7 C6 C5 119.7(5) . .
C7 C6 C8 122.0(5) . .
C5 C6 C8 118.4(5) . .
C6 C7 C6 120.8(7) 6_575 .
C6 C7 H7 119.6 6_575 .
C6 C7 H7 119.6 . .
O1 C8 O2 123.3(6) . .
O1 C8 C6 118.2(5) . .
O2 C8 C6 118.6(6) . .
O1 C8 Cd1 56.2(3) . .
O2 C8 Cd1 67.2(4) . .
C6 C8 Cd1 172.1(4) . .
N2 N2 C9 106.5(12) 6_565 6_565
N2 N2 C9 61.8(5) 6_565 .
C9 N2 C9 44.7(12) 6_565 .
N2 N2 C13 117.8(5) 6_565 .
C9 N2 C13 99.9(7) 6_565 .
C9 N2 C13 120.0 . .
N2 N2 C13 52.6(9) 6_565 6_565
C9 N2 C13 116.5(7) 6_565 6_565
C9 N2 C13 88.0(5) . 6_565
C13 N2 C13 65.2(9) . 6_565
N2 N2 Cd1 86.4(4) 6_565 .
C9 N2 Cd1 125.4(7) 6_565 .
C9 N2 Cd1 119.1(6) . .
C13 N2 Cd1 120.7(5) . .
C13 N2 Cd1 113.3(11) 6_565 .
C9 C9 N2 73.5(14) 6_565 6_565
C9 C9 C10 90.3 6_565 .
N2 C9 C10 122.8(2) 6_565 .
C9 C9 N2 61.8 6_565 .
N2 C9 N2 11.7(14) 6_565 .
C10 C9 N2 120.0 . .
C9 C9 C10 53.5(8) 6_565 6_565
N2 C9 C10 105.4(11) 6_565 6_565
C10 C9 C10 36.8(8) . 6_565
N2 C9 C10 96.8(5) . 6_565
C10 C10 C11 72.5(15) 6_565 6_565
C10 C10 C9 89.7 6_565 .
C11 C10 C9 122.7(3) 6_565 .
C10 C10 C11 62.2 6_565 .
C11 C10 C11 10.3(15) 6_565 .
C9 C10 C11 120.0 . .
C10 C10 C9 53.5(7) 6_565 6_565
C11 C10 C9 104.9(12) 6_565 6_565
C9 C10 C9 36.1(7) . 6_565
C11 C10 C9 97.3(5) . 6_565
C11 C11 C10 107.5(12) 6_565 6_565
C11 C11 C12 118.2 6_565 .
C10 C11 C12 99.2(7) 6_565 .
C11 C11 C10 62.2 6_565 .
C10 C11 C10 45.3(12) 6_565 .
C12 C11 C10 120.0 . .
C11 C11 C16 85.1(12) 6_565 .
C10 C11 C16 125.8(10) 6_565 .
C12 C11 C16 121.2(7) . .
C10 C11 C16 118.6(8) . .
C11 C11 C12 53.2(10) 6_565 6_565
C10 C11 C12 117.0(7) 6_565 6_565
C12 C11 C12 64.9(9) . 6_565
C10 C11 C12 88.6(5) . 6_565
C16 C11 C12 112.5(14) . 6_565
C11 C12 C13 120.0 . .
C11 C12 C11 8.6(11) . 6_565
C13 C12 C11 117.1(4) . 6_565
C11 C12 C12 61.8 . 6_565
C13 C12 C12 90.3 . 6_565
C11 C12 C12 53.2(11) 6_565 6_565
C12 C13 N2 120.0 . .
C12 C13 N2 116.6(5) . 6_565
N2 C13 N2 9.6(10) . 6_565
C12 C13 C13 89.7 . 6_565
N2 C13 C13 62.2 . 6_565
N2 C13 C13 52.6(10) 6_565 6_565
C14 N3 C18 115.8(9) . .
C14 N3 Cd1 117.5(6) . 1_556
C18 N3 Cd1 126.6(7) . 1_556
N3 C14 C15 125.0(9) . .
N3 C14 H14 117.5 . .
C15 C14 H14 117.5 . .
C16 C15 C14 117.1(9) . .
C16 C15 H15 121.4 . .
C14 C15 H15 121.4 . .
C15 C16 C17 119.6(10) . .
C15 C16 C11 119.7(8) . .
C17 C16 C11 120.5(10) . .
C15 C16 C11 119.7(9) . 6_565
C17 C16 C11 120.5(10) . 6_565
C11 C16 C11 9.8(13) . 6_565
C18 C17 C16 118.4(13) . .
C18 C17 H17 120.8 . .
C16 C17 H17 120.8 . .
N3 C18 C17 124.0(13) . .
N3 C18 H18 118.0 . .
C17 C18 H18 118.0 . .
O2W O1W O2W 180.0(9) 5_676 .
O2W O1W O3W 59(2) 5_676 2_656
O2W O1W O3W 120.6(19) . 2_656
O2W O1W O3W 121(2) 5_676 .
O2W O1W O3W 59(2) . .
O3W O1W O3W 61(4) 2_656 .
O2W O1W O3W 59(2) 5_676 5_676
O2W O1W O3W 121(2) . 5_676
O3W O1W O3W 119(4) 2_656 5_676
O3W O1W O3W 180.000(16) . 5_676
O2W O1W O3W 120.6(19) 5_676 6_575
O2W O1W O3W 59(2) . 6_575
O3W O1W O3W 180(3) 2_656 6_575
O3W O1W O3W 119(4) . 6_575
O3W O1W O3W 61(4) 5_676 6_575
O1W O2W O3W 75(4) . .
O1W O2W O3W 75(4) . 6_575
O3W O2W O3W 149(7) . 6_575
O1W O2W O2W 0.0(4) . 5_676
O3W O2W O2W 75(4) . 5_676
O3W O2W O2W 75(4) 6_575 5_676
O1W O2W O3W 34.4(16) . 2_656
O3W O2W O3W 40(3) . 2_656
O3W O2W O3W 109(4) 6_575 2_656
O2W O2W O3W 34.4(16) 5_676 2_656
O1W O2W O3W 34.4(16) . 5_676
O3W O2W O3W 109(4) . 5_676
O3W O2W O3W 40(3) 6_575 5_676
O2W O2W O3W 34.4(16) 5_676 5_676
O3W O2W O3W 69(3) 2_656 5_676
O2W O3W O1W 46(3) . .
O2W O3W O3W 105(4) . 2_656
O1W O3W O3W 59(2) . 2_656
O2W O3W O2W 71(4) . 5_676
O1W O3W O2W 25.0(14) . 5_676
O3W O3W O2W 34.4(16) 2_656 5_676

loop_
_geom_bond_atom_site_label_1
_geom_bond_atom_site_label_2
_geom_bond_distance
_geom_bond_site_symmetry_2
Cd1 O1 2.307(4) .
Cd1 O1 2.307(4) 6_565
Cd1 N1 2.337(7) 3_445
Cd1 N3 2.358(7) 1_554
Cd1 N2 2.364(6) 6_565
Cd1 N2 2.364(6) .
Cd1 O2 2.546(6) .
Cd1 O2 2.546(6) 6_565
Cd1 C8 2.754(6) .
Cd1 C8 2.754(6) 6_565
O1 C8 1.243(8) .
O2 C8 1.252(7) .
N1 C1 1.26(3) .
N1 C1 1.26(3) 6_575
N1 C1' 1.42(4) 6_575
N1 C1' 1.42(4) .
N1 Cd1 2.337(7) 3
C1 C2 1.38(3) .
C1' C2' 1.47(5) .
C2' C3 1.41(3) .
C3 C2' 1.41(3) 6_575
C3 C4 1.494(11) .
C4 C5 1.392(7) .
C4 C5 1.392(7) 6_575
C5 C6 1.399(8) .
C5 H5 0.9300 .
C6 C7 1.379(7) .
C6 C8 1.508(8) .
C7 C6 1.379(7) 6_575
C7 H7 0.9300 .
N2 N2 0.29(3) 6_565
N2 C9 1.278(8) 6_565
N2 C9 1.3900 .
N2 C13 1.3900 .
N2 C13 1.548(18) 6_565
C9 C9 1.02(3) 6_565
C9 N2 1.278(11) 6_565
C9 C10 1.3900 .
C9 C10 1.729(17) 6_565
C10 C10 1.04(3) 6_565
C10 C11 1.290(11) 6_565
C10 C11 1.3900 .
C10 C9 1.729(17) 6_565
C11 C11 0.26(4) 6_565
C11 C10 1.290(9) 6_565
C11 C12 1.3900 .
C11 C16 1.523(11) .
C11 C12 1.530(19) 6_565
C12 C13 1.3900 .
C12 C11 1.53(2) 6_565
C12 C12 1.57(3) 6_565
C13 N2 1.548(19) 6_565
C13 C13 1.59(3) 6_565
N3 C14 1.306(12) .
N3 C18 1.337(16) .
N3 Cd1 2.358(7) 1_556
C14 C15 1.414(14) .
C14 H14 0.9300 .
C15 C16 1.350(14) .
C15 H15 0.9300 .
C16 C17 1.378(17) .
C16 C11 1.523(11) 6_565
C17 C18 1.37(2) .
C17 H17 0.9300 .
C18 H18 0.9300 .
O1W O2W 0.88(5) 5_676
O1W O2W 0.88(5) .
O1W O3W 1.17(4) 2_656
O1W O3W 1.17(4) .
O1W O3W 1.17(4) 5_676
O1W O3W 1.17(4) 6_575
O2W O3W 1.05(4) .
O2W O3W 1.05(4) 6_575
O2W O2W 1.76(10) 5_676
O2W O3W 1.79(5) 2_656
O2W O3W 1.79(5) 5_676
O3W O3W 1.20(8) 2_656
O3W O2W 1.79(5) 5_676
